data_1574382
loop_
_publ_author_name
'Cui, Yibo'
'Lin, Jiawei'
'Liu, Kunjie'
'Shao, Yuhe'
'Zhao, Dong'
'Guo, Zhongnan'
'Zhao, Jing'
'Xia, Zhiguo'
'Liu, Quanlin'

_publ_section_title
;
 Tuning covalent bonding in zinc-based hybrid halides towards tunable
 room-temperature phosphorescence
;
_journal_issue 19
_journal_name_full 'Chemical Science'
_journal_page_first 8291
_journal_page_last 8301
_journal_paper_doi 10.1039/D5SC00931F
_journal_volume 16
_journal_year 2025
_chemical_formula_moiety 'Br4 Zn, 2(C6 H9 N2)'
_chemical_formula_sum 'C12 H18 Br4 N4 Zn'
_chemical_formula_weight 603.31
_space_group_crystal_system monoclinic
_space_group_IT_number 15
_space_group_name_Hall '-C 2yc'
_space_group_name_H-M_alt 'C 1 2/c 1'
_atom_sites_solution_hydrogens geom
_atom_sites_solution_primary dual
_audit_creation_date 2024-12-30
_audit_creation_method
;
Olex2 1.2
(compiled 2018.05.29 svn.r3508 for OlexSys, GUI svn.r5506)
;
_audit_update_record
;
2024-12-30 deposited with the CCDC.	2025-04-02 downloaded from the CCDC.
;
_cell_angle_alpha 90
_cell_angle_beta 93.194(2)
_cell_angle_gamma 90
_cell_formula_units_Z 4
_cell_length_a 14.4961(6)
_cell_length_b 7.8886(4)
_cell_length_c 16.3790(8)
_cell_measurement_reflns_used 5127
_cell_measurement_temperature 150(2)
_cell_measurement_theta_max 26.389
_cell_measurement_theta_min 2.491
_cell_volume 1870.09(15)
_computing_cell_refinement 'SAINT V8.40A (?, 2016)'
_computing_data_reduction 'SAINT V8.40A (?, 2016)'
_computing_molecular_graphics 'Olex2 (Dolomanov et al., 2009)'
_computing_publication_material 'Olex2 (Dolomanov et al., 2009)'
_computing_structure_refinement 'ShelXL (Sheldrick, 2015)'
_computing_structure_solution 'ShelXT (Sheldrick, 2015)'
_diffrn_ambient_temperature 150.0
_diffrn_measured_fraction_theta_full 1.000
_diffrn_measured_fraction_theta_max 0.999
_diffrn_measurement_device_type 'Bruker APEX-II CCD'
_diffrn_measurement_method '\f and \w scans'
_diffrn_radiation_type MoK\a
_diffrn_radiation_wavelength 0.71073
_diffrn_reflns_av_R_equivalents 0.0367
_diffrn_reflns_av_unetI/netI 0.0221
_diffrn_reflns_Laue_measured_fraction_full 1.000
_diffrn_reflns_Laue_measured_fraction_max 0.999
_diffrn_reflns_limit_h_max 18
_diffrn_reflns_limit_h_min -18
_diffrn_reflns_limit_k_max 9
_diffrn_reflns_limit_k_min -9
_diffrn_reflns_limit_l_max 20
_diffrn_reflns_limit_l_min -20
_diffrn_reflns_number 13958
_diffrn_reflns_point_group_measured_fraction_full 1.000
_diffrn_reflns_point_group_measured_fraction_max 0.999
_diffrn_reflns_theta_full 25.242
_diffrn_reflns_theta_max 26.412
_diffrn_reflns_theta_min 2.491
_diffrn_standards_number 0
_exptl_absorpt_coefficient_mu 9.858
_exptl_absorpt_correction_T_max 0.0276
_exptl_absorpt_correction_T_min 0.0074
_exptl_absorpt_correction_type multi-scan
_exptl_absorpt_process_details
'SADABS-2016/2 (Bruker,2016/2) was used for absorption correction. wR2(int) was 0.1393 before and 0.0493 after correction. The Ratio of minimum to maximum transmission is 0.2681. The \l/2 correction factor is Not present.'
_exptl_crystal_colour 'dull whiteish white'
_exptl_crystal_colour_lustre dull
_exptl_crystal_colour_modifier whiteish
_exptl_crystal_colour_primary white
_exptl_crystal_density_diffrn 2.143
_exptl_crystal_description block
_exptl_crystal_F_000 1152
_refine_diff_density_max 0.348
_refine_diff_density_min -0.417
_refine_diff_density_rms 0.073
_refine_ls_extinction_method none
_refine_ls_goodness_of_fit_ref 1.038
_refine_ls_hydrogen_treatment constr
_refine_ls_matrix_type full
_refine_ls_number_parameters 97
_refine_ls_number_reflns 1926
_refine_ls_number_restraints 0
_refine_ls_restrained_S_all 1.038
_refine_ls_R_factor_all 0.0324
_refine_ls_R_factor_gt 0.0219
_refine_ls_shift/su_max 0.001
_refine_ls_shift/su_mean 0.000
_refine_ls_structure_factor_coef Fsqd
_refine_ls_weighting_details 'w=1/[\s^2^(Fo^2^)+(0.0287P)^2^+0.1102P] where P=(Fo^2^+2Fc^2^)/3'
_refine_ls_weighting_scheme calc
_refine_ls_wR_factor_gt 0.0496
_refine_ls_wR_factor_ref 0.0533
_reflns_Friedel_coverage 0.000
_reflns_number_gt 1582
_reflns_number_total 1926
_reflns_threshold_expression 'I > 2\s(I)'
_cod_data_source_file d5sc00931f2.cif
_cod_data_source_block mo_1128_4_0m
_cod_depositor_comments 'Adding full bibliography for 1574378--1574388.cif.'
_cod_database_code 1574382
_shelx_shelxl_version_number 2018/3
_shelx_space_group_comment
;
The symmetry employed for this shelxl refinement is uniquely defined
by the following loop, which should always be used as a source of
symmetry information in preference to the above space-group names.
They are only intended as comments.
;
_olex2_refinement_description
;
1. Fixed Uiso
 At 1.2 times of:
  All C(H) groups, All N(H) groups
 At 1.5 times of:
  All C(H,H,H) groups
2.a Aromatic/amide H refined with riding coordinates:
 N2(H2), N1(H1), C6(H6), C4(H4), C3(H3), C5(H5)
2.b Idealised Me refined as rotating group:
 C1(H1A,H1B,H1C)
;
_olex2_submission_special_instructions 'No special instructions were received'

loop_
_space_group_symop_operation_xyz
'x, y, z'
'-x, y, -z+1/2'
'x+1/2, y+1/2, z'
'-x+1/2, y+1/2, -z+1/2'
'-x, -y, -z'
'x, -y, z-1/2'
'-x+1/2, -y+1/2, -z'
'x+1/2, -y+1/2, z-1/2'

loop_
_atom_site_label
_atom_site_type_symbol
_atom_site_fract_x
_atom_site_fract_y
_atom_site_fract_z
_atom_site_U_iso_or_equiv
_atom_site_adp_type
_atom_site_occupancy
_atom_site_site_symmetry_order
_atom_site_calc_flag
_atom_site_refinement_flags_posn
_atom_site_refinement_flags_adp
_atom_site_refinement_flags_occupancy
_atom_site_disorder_assembly
_atom_site_disorder_group
Br2 Br 0.56207(2) 0.41415(4) 0.64242(2) 0.03642(10) Uani 1 1 d . . . . .
Br4 Br 0.61679(2) 0.75872(4) 0.81840(2) 0.03928(10) Uani 1 1 d . . . . .
Zn1 Zn 0.500000 0.58893(6) 0.750000 0.03216(12) Uani 1 2 d S T P . .
N2 N 0.39507(16) 0.1798(3) 0.53529(16) 0.0364(6) Uani 1 1 d . . . . .
H2 H 0.421106 0.245420 0.573440 0.044 Uiso 1 1 calc R . . . .
N1 N 0.27507(17) 0.1317(3) 0.62037(16) 0.0407(6) Uani 1 1 d . . . . .
H1 H 0.219276 0.091246 0.626394 0.049 Uiso 1 1 calc R . . . .
C2 C 0.31408(19) 0.1022(3) 0.55051(19) 0.0344(6) Uani 1 1 d . . . . .
C6 C 0.4375(2) 0.1612(4) 0.46465(19) 0.0384(7) Uani 1 1 d . . . . .
H6 H 0.493280 0.220532 0.456684 0.046 Uiso 1 1 calc R . . . .
C4 C 0.3190(2) -0.0262(4) 0.4185(2) 0.0415(7) Uani 1 1 d . . . . .
H4 H 0.293163 -0.099554 0.377294 0.050 Uiso 1 1 calc R . . . .
C3 C 0.2753(2) -0.0064(4) 0.4889(2) 0.0396(7) Uani 1 1 d . . . . .
H3 H 0.219235 -0.064833 0.496846 0.048 Uiso 1 1 calc R . . . .
C5 C 0.4013(2) 0.0594(4) 0.4055(2) 0.0411(7) Uani 1 1 d . . . . .
H5 H 0.431042 0.045812 0.355671 0.049 Uiso 1 1 calc R . . . .
C1 C 0.3194(2) 0.2272(4) 0.6877(2) 0.0435(7) Uani 1 1 d . . . . .
H1A H 0.332898 0.342216 0.669211 0.065 Uiso 1 1 calc GR . . . .
H1B H 0.377052 0.170864 0.706221 0.065 Uiso 1 1 calc GR . . . .
H1C H 0.277997 0.232709 0.732921 0.065 Uiso 1 1 calc GR . . . .

loop_
_atom_site_aniso_label
_atom_site_aniso_U_11
_atom_site_aniso_U_22
_atom_site_aniso_U_33
_atom_site_aniso_U_23
_atom_site_aniso_U_13
_atom_site_aniso_U_12
Br2 0.03615(16) 0.03596(16) 0.03780(18) -0.00493(13) 0.00792(12) -0.00180(12)
Br4 0.03278(15) 0.04372(18) 0.04137(19) -0.00620(14) 0.00232(12) -0.00413(12)
Zn1 0.0312(2) 0.0324(2) 0.0331(3) 0.000 0.00367(18) 0.000
N2 0.0352(12) 0.0349(13) 0.0385(15) -0.0008(11) -0.0020(11) 0.0007(10)
N1 0.0346(13) 0.0434(14) 0.0444(17) 0.0006(12) 0.0056(11) -0.0022(11)
C2 0.0361(14) 0.0336(15) 0.0340(16) 0.0048(12) 0.0055(12) 0.0072(11)
C6 0.0392(15) 0.0397(16) 0.0364(18) 0.0027(14) 0.0043(13) 0.0035(13)
C4 0.0461(17) 0.0387(16) 0.0390(19) -0.0009(14) -0.0040(14) 0.0035(13)
C3 0.0354(15) 0.0340(15) 0.049(2) 0.0067(14) 0.0002(13) 0.0026(12)
C5 0.0442(16) 0.0429(17) 0.0361(18) 0.0045(14) 0.0013(13) 0.0054(14)
C1 0.0418(16) 0.0475(18) 0.0417(19) -0.0027(15) 0.0058(14) -0.0009(13)

loop_
_atom_type_symbol
_atom_type_description
_atom_type_scat_dispersion_real
_atom_type_scat_dispersion_imag
_atom_type_scat_source
C C 0.0033 0.0016 'International Tables Vol C Tables 4.2.6.8 and 6.1.1.4'
H H 0.0000 0.0000 'International Tables Vol C Tables 4.2.6.8 and 6.1.1.4'
Br Br -0.2901 2.4595 'International Tables Vol C Tables 4.2.6.8 and 6.1.1.4'
N N 0.0061 0.0033 'International Tables Vol C Tables 4.2.6.8 and 6.1.1.4'
Zn Zn 0.2839 1.4301 'International Tables Vol C Tables 4.2.6.8 and 6.1.1.4'

loop_
_geom_angle_atom_site_label_1
_geom_angle_atom_site_label_2
_geom_angle_atom_site_label_3
_geom_angle
_geom_angle_site_symmetry_1
_geom_angle_site_symmetry_3
_geom_angle_publ_flag
Br2 Zn1 Br2 111.44(2) . 2_656 ?
Br4 Zn1 Br2 111.972(10) 2_656 2_656 ?
Br4 Zn1 Br2 111.973(10) . . ?
Br4 Zn1 Br2 104.928(11) 2_656 . ?
Br4 Zn1 Br2 104.928(11) . 2_656 ?
Br4 Zn1 Br4 111.77(2) . 2_656 ?
C6 N2 C2 123.2(3) . . ?
C2 N1 C1 123.6(3) . . ?
N2 C2 C3 117.0(3) . . ?
N1 C2 N2 119.6(3) . . ?
N1 C2 C3 123.4(3) . . ?
C5 C6 N2 120.4(3) . . ?
C3 C4 C5 121.2(3) . . ?
C4 C3 C2 119.4(3) . . ?
C6 C5 C4 118.8(3) . . ?

loop_
_geom_bond_atom_site_label_1
_geom_bond_atom_site_label_2
_geom_bond_distance
_geom_bond_site_symmetry_2
_geom_bond_publ_flag
Br2 Zn1 2.4479(4) . ?
Br4 Zn1 2.3883(4) . ?
N2 C2 1.359(4) . ?
N2 C6 1.348(4) . ?
N1 C2 1.325(4) . ?
N1 C1 1.455(4) . ?
C2 C3 1.416(4) . ?
C6 C5 1.343(4) . ?
C4 C3 1.354(4) . ?
C4 C5 1.398(4) . ?
